data_7113978
loop_
_publ_author_name
'In-Hyeok Park'
'Raghavender Medishetty'
'Shim Sung Lee'
'Jagadese J. Vittal'

_publ_section_title
;
 Solid-state polymerization in a polyrotaxane coordination polymer via a
 [2+2] cycloaddition reaction
;
_journal_name_full Chem.Commun.
_journal_page_first 6585
_journal_paper_doi 10.1039/C4CC02080D
_journal_volume 50
_journal_year 2014
_chemical_formula_sum 'C34 H24 Cd N2 O6 S'
_chemical_formula_weight 701.01
_chemical_name_systematic
; 
 ? 
;
_space_group_IT_number 2
_symmetry_cell_setting triclinic
_symmetry_space_group_name_Hall '-P 1'
_symmetry_space_group_name_H-M 'P -1'
_atom_sites_solution_hydrogens geom
_atom_sites_solution_primary direct
_atom_sites_solution_secondary difmap
_audit_creation_method SHELXL-97
_cell_angle_alpha 85.950(19)
_cell_angle_beta 87.333(18)
_cell_angle_gamma 82.947(18)
_cell_formula_units_Z 2
_cell_length_a 7.4493(18)
_cell_length_b 15.362(4)
_cell_length_c 15.558(4)
_cell_measurement_reflns_used 2075
_cell_measurement_temperature 173(2)
_cell_measurement_theta_max 20.07
_cell_measurement_theta_min 2.68
_cell_volume 1761.2(8)
_computing_cell_refinement 'Bruker SAINT'
_computing_data_collection 'Bruker APEX2'
_computing_data_reduction 'Bruker SAINT'
_computing_molecular_graphics 'Bruker SHELXTL'
_computing_publication_material 'Bruker SHELXTL'
_computing_structure_refinement 'SHELXL-97 (Sheldrick, 1997)'
_computing_structure_solution 'SHELXS-97 (Sheldrick, 1990)'
_diffrn_ambient_temperature 173(2)
_diffrn_measured_fraction_theta_full 0.970
_diffrn_measured_fraction_theta_max 0.970
_diffrn_measurement_device_type 'Bruker APEX-II CCD'
_diffrn_measurement_method '\f and \w scans'
_diffrn_radiation_monochromator graphite
_diffrn_radiation_source 'fine-focus sealed tube'
_diffrn_radiation_type MoK\a
_diffrn_radiation_wavelength 0.71073
_diffrn_reflns_av_R_equivalents 0.1701
_diffrn_reflns_av_sigmaI/netI 0.2938
_diffrn_reflns_limit_h_max 9
_diffrn_reflns_limit_h_min -9
_diffrn_reflns_limit_k_max 18
_diffrn_reflns_limit_k_min -18
_diffrn_reflns_limit_l_max 19
_diffrn_reflns_limit_l_min -19
_diffrn_reflns_number 19383
_diffrn_reflns_theta_full 26.00
_diffrn_reflns_theta_max 26.00
_diffrn_reflns_theta_min 1.31
_diffrn_standards_number 0
_exptl_absorpt_coefficient_mu 0.721
_exptl_absorpt_correction_T_max 0.9857
_exptl_absorpt_correction_T_min 0.8633
_exptl_absorpt_correction_type multi-scan
_exptl_absorpt_process_details 'SADABS (Sheldrick, 2008)'
_exptl_crystal_colour orange
_exptl_crystal_density_diffrn 1.322
_exptl_crystal_density_meas ?
_exptl_crystal_density_method 'not measured'
_exptl_crystal_description plate
_exptl_crystal_F_000 708
_exptl_crystal_size_max 0.21
_exptl_crystal_size_mid 0.13
_exptl_crystal_size_min 0.02
_platon_squeeze_details
;  
Total Potential Solvent Accessible Void Vol  356.0 Ang^3 (20.2%).
One pyridyl and olefin groups (N1-C7) were disordered. Two models 
were included in the ls refinements with ideal geometries to these
disordered groups. Only isotropic thermal parameters were fined (to
0.45(1)). Otherwise, the connectivity in the main structure is 
proven beyond any doubt. However, the solvent region was highly 
disordered as indicated by unreasonable thermal parameters and 
close contact indicated by CHECKCIF. This may be due 
to weakly diffracting nature as reflected from R(int) = 0.1701 and 
only 2804 reflections (> 2sigmaF^2) observed out of 6694 unique ref-
lections. When we attempted to construct model in the solvent 
region (DMA), the refinement was completed with R1 = 0.1096 and 
wR2 = 0.2747 with 393 parameters and 2799 observations. Further 
solvent region has problem as highlighted by the CIF. Moreover, due 
to very low data/parameter ratio, the data were squeezed. This 
model with the squeezed data has been found to be more acceptable.

;
_refine_diff_density_max 1.614
_refine_diff_density_min -0.916
_refine_diff_density_rms 0.135
_refine_ls_extinction_method none
_refine_ls_goodness_of_fit_ref 0.922
_refine_ls_hydrogen_treatment constr
_refine_ls_matrix_type full
_refine_ls_number_parameters 366
_refine_ls_number_reflns 6694
_refine_ls_number_restraints 74
_refine_ls_restrained_S_all 0.960
_refine_ls_R_factor_all 0.1858
_refine_ls_R_factor_gt 0.0850
_refine_ls_shift/su_max 0.001
_refine_ls_shift/su_mean 0.000
_refine_ls_structure_factor_coef Fsqd
_refine_ls_weighting_details 'calc w=1/[\s^2^(Fo^2^)+(0.0001P)^2^+0.0000P] where P=(Fo^2^+2Fc^2^)/3'
_refine_ls_weighting_scheme calc
_refine_ls_wR_factor_gt 0.1741
_refine_ls_wR_factor_ref 0.2023
_reflns_number_gt 2804
_reflns_number_total 6694
_reflns_threshold_expression >2sigma(I)
_cod_data_source_file c4cc02080d2.cif
_cod_data_source_block sqcd2
_cod_depositor_comments
;
The following automatic conversions were performed:

'_exptl_crystal_density_meas' value 'not measured' was changed to '?'
- the value is perceived as not measured.

Automatic conversion script
Id: cif_fix_values 3008 2015-01-20 13:52:24Z robertas 

The following automatic conversions were performed:

'_exptl_absorpt_correction_type' value 'multi-scans' was replaced
with the value 'multi-scan' as specified in the replacement file
'src/cod-tools/trunk/data/replacement-values/replacement_values.lst'.

Automatic conversion script
Id: cif_fix_values 5376 2017-05-30 11:51:03Z andrius 
;
_cod_original_cell_volume 1761.3(7)
_cod_original_sg_symbol_H-M P-1
_cod_database_code 7113978

loop_
_symmetry_equiv_pos_as_xyz
'x, y, z'
'-x, -y, -z'

loop_
_atom_site_label
_atom_site_type_symbol
_atom_site_fract_x
_atom_site_fract_y
_atom_site_fract_z
_atom_site_U_iso_or_equiv
_atom_site_adp_type
_atom_site_occupancy
_atom_site_symmetry_multiplicity
_atom_site_calc_flag
_atom_site_refinement_flags
_atom_site_disorder_assembly
_atom_site_disorder_group
Cd1 Cd 0.15124(9) 0.63913(4) 0.86678(4) 0.0546(3) Uani 1 1 d . . .
S1 S 0.0962(4) 0.20853(18) 0.53733(16) 0.0597(7) Uani 1 1 d . . .
O1 O 0.1688(8) 0.4813(4) 0.8530(4) 0.0632(18) Uani 1 1 d . A .
O2 O 0.0539(9) 0.5767(5) 0.7515(4) 0.073(2) Uani 1 1 d . A .
O3 O 0.7880(10) 0.2406(6) 0.2498(5) 0.086(2) Uani 1 1 d . . .
O4 O 0.5786(9) 0.3317(5) 0.1861(4) 0.077(2) Uani 1 1 d . . .
O5 O -0.0820(9) 0.2192(5) 0.5041(4) 0.074(2) Uani 1 1 d . . .
O6 O 0.1614(10) 0.1264(5) 0.5841(4) 0.081(2) Uani 1 1 d . . .
N1 N 0.243(3) 0.6088(10) 1.0066(6) 0.047(17) Uiso 0.448(14) 1 d PG A 1
C1 C 0.277(3) 0.6682(8) 1.0655(8) 0.068(7) Uiso 0.448(14) 1 d PG A 1
H1 H 0.2593 0.7295 1.0502 0.082 Uiso 0.448(14) 1 calc PR A 1
C2 C 0.336(2) 0.6379(6) 1.1468(6) 0.076(7) Uiso 0.448(14) 1 d PGD A 1
H2 H 0.3592 0.6785 1.1871 0.091 Uiso 0.448(14) 1 calc PR A 1
C3 C 0.3617(18) 0.5481(6) 1.1692(4) 0.034(5) Uiso 0.448(14) 1 d PGD A 1
C4 C 0.328(2) 0.4887(7) 1.1103(6) 0.045(5) Uiso 0.448(14) 1 d PGD A 1
H4 H 0.3454 0.4274 1.1256 0.054 Uiso 0.448(14) 1 calc PR A 1
C5 C 0.269(2) 0.5191(9) 1.0290(6) 0.064(7) Uiso 0.448(14) 1 d PG A 1
H5 H 0.2454 0.4785 0.9887 0.076 Uiso 0.448(14) 1 calc PR A 1
C6 C 0.429(2) 0.5149(8) 1.2545(4) 0.031(5) Uiso 0.448(14) 1 d PD A 1
H6A H 0.4604 0.4529 1.2588 0.038 Uiso 0.448(14) 1 calc PR A 1
C7 C 0.454(3) 0.5490(7) 1.3211(4) 0.075(10) Uiso 0.448(14) 1 d PD A 1
H7 H 0.4681 0.6095 1.3103 0.090 Uiso 0.448(14) 1 calc PR A 1
N1A N 0.241(2) 0.6164(8) 1.0061(5) 0.058(16) Uiso 0.552(14) 1 d PG A 2
C1A C 0.238(2) 0.6919(7) 1.0507(6) 0.072(6) Uiso 0.552(14) 1 d PG A 2
H1AA H 0.2049 0.7480 1.0224 0.087 Uiso 0.552(14) 1 calc PR A 2
C2A C 0.2842(19) 0.6853(5) 1.1367(5) 0.068(6) Uiso 0.552(14) 1 d PGD A 2
H2AA H 0.2822 0.7369 1.1671 0.081 Uiso 0.552(14) 1 calc PR A 2
C3A C 0.3330(16) 0.6032(5) 1.1781(4) 0.048(4) Uiso 0.552(14) 1 d PGD A 2
C4A C 0.3360(16) 0.5277(5) 1.1335(5) 0.048(4) Uiso 0.552(14) 1 d PGD A 2
H4AA H 0.3694 0.4716 1.1619 0.058 Uiso 0.552(14) 1 calc PR A 2
C5A C 0.290(2) 0.5343(7) 1.0476(6) 0.050(5) Uiso 0.552(14) 1 d PG A 2
H5AA H 0.2920 0.4827 1.0171 0.060 Uiso 0.552(14) 1 calc PR A 2
C6A C 0.384(2) 0.5971(7) 1.2693(5) 0.054(5) Uiso 0.552(14) 1 d PD A 2
H6AA H 0.4066 0.6518 1.2889 0.064 Uiso 0.552(14) 1 calc PR A 2
C7A C 0.403(3) 0.5364(7) 1.3249(4) 0.078(8) Uiso 0.552(14) 1 d PD A 2
H7AA H 0.3653 0.4845 1.3057 0.093 Uiso 0.552(14) 1 calc PR A 2
C8 C 0.4678(12) 0.5219(7) 1.4116(4) 0.061(3) Uani 1 1 d D . .
C9 C 0.4164(13) 0.5818(7) 1.4751(5) 0.071(3) Uani 1 1 d D . .
H9 H 0.3593 0.6387 1.4581 0.085 Uiso 1 1 calc R . .
C10 C 0.5543(14) 0.4392(6) 1.4403(6) 0.077(3) Uani 1 1 d D . .
H10 H 0.5931 0.3971 1.3994 0.092 Uiso 1 1 calc R . .
N2 N -0.0947(10) 0.7288(5) 0.9104(5) 0.057(2) Uani 1 1 d . A .
C11 C -0.1438(12) 0.8053(6) 0.8641(6) 0.051(2) Uani 1 1 d . . .
H11 H -0.0855 0.8155 0.8094 0.061 Uiso 1 1 calc R A .
C12 C -0.2781(11) 0.8707(6) 0.8937(6) 0.051(3) Uani 1 1 d . A .
H12 H -0.3134 0.9227 0.8589 0.061 Uiso 1 1 calc R . .
C13 C -0.3579(12) 0.8563(7) 0.9765(6) 0.051(2) Uani 1 1 d . . .
C14 C -0.3104(13) 0.7777(6) 1.0216(7) 0.057(3) Uani 1 1 d . A .
H14 H -0.3660 0.7653 1.0766 0.069 Uiso 1 1 calc R . .
C15 C -0.1818(14) 0.7169(6) 0.9868(6) 0.057(3) Uani 1 1 d . . .
H15 H -0.1526 0.6626 1.0192 0.068 Uiso 1 1 calc R A .
C16 C -0.4816(12) 0.9278(6) 1.0154(6) 0.055(3) Uani 1 1 d . . .
H16 H -0.5474 0.9035 1.0674 0.065 Uiso 1 1 calc R . .
C17 C -0.6121(12) 0.9889(6) 0.9607(6) 0.058(3) Uani 1 1 d . . .
H17 H -0.5846 0.9783 0.8985 0.070 Uiso 1 1 calc R A .
C18 C -0.8144(13) 0.9916(7) 0.9791(7) 0.056(3) Uani 1 1 d . A .
C19 C -0.9289(14) 1.0448(7) 0.9297(7) 0.074(3) Uani 1 1 d . . .
H19 H -0.8829 1.0775 0.8813 0.089 Uiso 1 1 calc R A .
C20 C -0.8839(14) 0.9471(7) 1.0516(7) 0.061(3) Uani 1 1 d . . .
H20 H -0.8041 0.9108 1.0888 0.074 Uiso 1 1 calc R A .
C21 C 0.1127(12) 0.4990(7) 0.7770(6) 0.057(3) Uani 1 1 d . A .
C22 C 0.1097(11) 0.4267(6) 0.7186(5) 0.048(2) Uani 1 1 d . . .
C23 C 0.1767(12) 0.3426(6) 0.7435(5) 0.056(3) Uani 1 1 d . A .
H23 H 0.2250 0.3307 0.7992 0.067 Uiso 1 1 calc R . .
C24 C 0.1766(12) 0.2729(7) 0.6894(6) 0.064(3) Uani 1 1 d . . .
H24 H 0.2212 0.2143 0.7078 0.077 Uiso 1 1 calc R A .
C25 C 0.1087(12) 0.2935(6) 0.6083(5) 0.046(2) Uani 1 1 d . A .
C26 C 0.0418(13) 0.3797(7) 0.5834(6) 0.064(3) Uani 1 1 d . . .
H26 H -0.0026 0.3932 0.5271 0.077 Uiso 1 1 calc R A .
C27 C 0.0391(13) 0.4451(6) 0.6387(5) 0.061(3) Uani 1 1 d . A .
H27 H -0.0117 0.5032 0.6218 0.073 Uiso 1 1 calc R . .
C28 C 0.6326(16) 0.2751(7) 0.2463(7) 0.060(3) Uani 1 1 d . . .
C29 C 0.4964(13) 0.2555(6) 0.3165(6) 0.051(2) Uani 1 1 d . . .
C30 C 0.5558(13) 0.2108(6) 0.3913(6) 0.057(3) Uani 1 1 d . . .
H30 H 0.6797 0.1880 0.3957 0.068 Uiso 1 1 calc R . .
C31 C 0.4348(14) 0.1986(6) 0.4607(6) 0.057(3) Uani 1 1 d . . .
H31 H 0.4755 0.1709 0.5140 0.068 Uiso 1 1 calc R . .
C32 C 0.2505(13) 0.2285(6) 0.4497(6) 0.057(3) Uani 1 1 d . . .
C33 C 0.1917(13) 0.2738(6) 0.3736(6) 0.054(3) Uani 1 1 d . . .
H33 H 0.0680 0.2964 0.3679 0.065 Uiso 1 1 calc R . .
C34 C 0.3137(13) 0.2850(6) 0.3082(6) 0.050(2) Uani 1 1 d . . .
H34 H 0.2738 0.3137 0.2552 0.060 Uiso 1 1 calc R . .

loop_
_atom_site_aniso_label
_atom_site_aniso_U_11
_atom_site_aniso_U_22
_atom_site_aniso_U_33
_atom_site_aniso_U_23
_atom_site_aniso_U_13
_atom_site_aniso_U_12
Cd1 0.0623(6) 0.0468(5) 0.0497(4) 0.0016(3) -0.0093(4) 0.0134(4)
S1 0.070(2) 0.0553(17) 0.0548(15) 0.0013(13) -0.0005(14) -0.0137(14)
O1 0.066(5) 0.060(4) 0.063(4) -0.002(3) -0.008(4) -0.003(3)
O2 0.086(5) 0.065(5) 0.064(4) 0.003(4) -0.020(4) 0.011(4)
O3 0.055(5) 0.105(6) 0.093(6) -0.002(5) 0.022(5) 0.006(5)
O4 0.083(5) 0.082(6) 0.069(5) -0.002(4) -0.014(4) -0.020(4)
O5 0.062(5) 0.088(6) 0.076(5) -0.009(4) -0.009(4) -0.025(4)
O6 0.107(6) 0.064(5) 0.071(5) 0.000(4) 0.003(4) -0.013(4)
C8 0.056(7) 0.090(8) 0.038(5) -0.014(5) -0.003(5) -0.009(6)
C9 0.082(8) 0.050(6) 0.078(7) -0.006(6) -0.029(6) 0.010(6)
C10 0.080(8) 0.057(7) 0.095(8) -0.044(7) -0.019(7) 0.016(6)
N2 0.066(6) 0.049(5) 0.050(5) 0.002(4) -0.016(4) 0.014(4)
C11 0.052(6) 0.055(6) 0.048(5) -0.002(5) -0.012(5) -0.011(5)
C12 0.036(6) 0.040(5) 0.074(7) 0.001(5) -0.023(5) 0.010(5)
C13 0.034(6) 0.069(7) 0.050(6) -0.005(5) 0.004(5) -0.004(5)
C14 0.052(7) 0.046(6) 0.070(7) 0.008(5) 0.004(5) -0.004(6)
C15 0.069(8) 0.039(6) 0.060(6) 0.018(5) -0.008(6) -0.009(6)
C16 0.044(6) 0.051(6) 0.067(6) 0.000(5) 0.000(5) -0.001(5)
C17 0.046(7) 0.059(7) 0.068(6) 0.008(5) -0.004(5) -0.004(5)
C18 0.038(7) 0.051(6) 0.080(8) -0.016(6) -0.006(6) -0.003(5)
C19 0.046(8) 0.066(8) 0.110(9) -0.003(6) -0.025(7) 0.003(6)
C20 0.040(7) 0.056(7) 0.089(8) -0.012(6) -0.003(6) -0.005(5)
C21 0.048(7) 0.080(8) 0.042(5) 0.003(5) -0.001(5) -0.005(6)
C22 0.037(6) 0.067(7) 0.040(5) 0.004(5) 0.000(4) -0.007(5)
C23 0.062(7) 0.056(6) 0.042(5) 0.009(5) -0.003(5) 0.014(5)
C24 0.065(7) 0.063(7) 0.061(6) 0.001(5) -0.018(5) 0.007(6)
C25 0.048(6) 0.043(6) 0.045(5) -0.006(4) 0.005(4) 0.001(5)
C26 0.064(7) 0.084(8) 0.042(5) 0.003(5) -0.011(5) 0.004(6)
C27 0.082(8) 0.051(6) 0.044(5) 0.008(5) -0.009(5) 0.004(6)
C28 0.065(9) 0.056(7) 0.057(7) -0.013(5) -0.009(7) 0.002(6)
C29 0.051(7) 0.057(6) 0.045(6) -0.007(5) 0.002(5) -0.004(5)
C30 0.051(7) 0.062(7) 0.054(6) -0.002(5) 0.008(6) -0.004(5)
C31 0.068(7) 0.041(6) 0.060(6) 0.007(5) -0.027(6) 0.001(5)
C32 0.066(7) 0.048(6) 0.058(6) -0.009(5) -0.016(6) -0.004(5)
C33 0.049(7) 0.048(6) 0.065(7) 0.002(5) -0.009(6) 0.002(5)
C34 0.053(7) 0.052(6) 0.042(5) 0.015(4) -0.010(5) -0.002(5)

loop_
_atom_type_symbol
_atom_type_description
_atom_type_scat_dispersion_real
_atom_type_scat_dispersion_imag
_atom_type_scat_source
C C 0.0033 0.0016 'International Tables Vol C Tables 4.2.6.8 and 6.1.1.4'
H H 0.0000 0.0000 'International Tables Vol C Tables 4.2.6.8 and 6.1.1.4'
N N 0.0061 0.0033 'International Tables Vol C Tables 4.2.6.8 and 6.1.1.4'
O O 0.0106 0.0060 'International Tables Vol C Tables 4.2.6.8 and 6.1.1.4'
S S 0.1246 0.1234 'International Tables Vol C Tables 4.2.6.8 and 6.1.1.4'
Cd Cd -0.8075 1.2024 'International Tables Vol C Tables 4.2.6.8 and 6.1.1.4'

loop_
_geom_angle_atom_site_label_1
_geom_angle_atom_site_label_2
_geom_angle_atom_site_label_3
_geom_angle
_geom_angle_site_symmetry_1
_geom_angle_site_symmetry_3
O4 Cd1 N2 131.3(3) 2_666 .
O4 Cd1 O2 99.4(2) 2_666 .
N2 Cd1 O2 103.5(2) . .
O4 Cd1 N1A 94.2(5) 2_666 .
N2 Cd1 N1A 90.2(4) . .
O2 Cd1 N1A 145.9(4) . .
O4 Cd1 N1 94.8(6) 2_666 .
N2 Cd1 N1 91.9(5) . .
O2 Cd1 N1 143.1(4) . .
N1A Cd1 N1 2.8(6) . .
O4 Cd1 O1 102.0(2) 2_666 .
N2 Cd1 O1 126.4(3) . .
O2 Cd1 O1 55.7(2) . .
N1A Cd1 O1 91.0(3) . .
N1 Cd1 O1 88.2(4) . .
O4 Cd1 O3 53.9(3) 2_666 2_666
N2 Cd1 O3 87.8(3) . 2_666
O2 Cd1 O3 81.6(2) . 2_666
N1A Cd1 O3 130.7(4) . 2_666
N1 Cd1 O3 133.0(5) . 2_666
O1 Cd1 O3 128.3(2) . 2_666
O4 Cd1 C21 99.4(3) 2_666 .
N2 Cd1 C21 120.3(3) . .
O2 Cd1 C21 27.8(2) . .
N1A Cd1 C21 119.1(4) . .
N1 Cd1 C21 116.2(4) . .
O1 Cd1 C21 28.1(2) . .
O3 Cd1 C21 104.0(3) 2_666 .
O4 Cd1 C28 27.8(3) 2_666 2_666
N2 Cd1 C28 111.6(3) . 2_666
O2 Cd1 C28 87.3(3) . 2_666
N1A Cd1 C28 116.8(5) . 2_666
N1 Cd1 C28 118.1(6) . 2_666
O1 Cd1 C28 115.2(3) . 2_666
O3 Cd1 C28 26.4(2) 2_666 2_666
C21 Cd1 C28 99.9(3) . 2_666
O5 S1 O6 119.2(4) . .
O5 S1 C32 107.6(4) . .
O6 S1 C32 108.9(4) . .
O5 S1 C25 108.1(4) . .
O6 S1 C25 106.6(4) . .
C32 S1 C25 105.7(4) . .
C21 O1 Cd1 87.5(6) . .
C21 O2 Cd1 94.8(5) . .
C28 O3 Cd1 83.7(7) . 2_666
C28 O4 Cd1 97.9(7) . 2_666
C1 N1 C5 120.0 . .
C1 N1 Cd1 127.8(6) . .
C5 N1 Cd1 112.2(6) . .
C2 C1 N1 120.0 . .
C1 C2 C3 120.0 . .
C4 C3 C2 120.0 . .
C4 C3 C6 119.4(2) . .
C2 C3 C6 120.6(2) . .
C3 C4 C5 120.0 . .
C4 C5 N1 120.0 . .
C7 C6 C3 134.6(8) . .
C6 C7 C8 137.1(11) . .
C1A N1A C5A 120.0 . .
C1A N1A Cd1 115.3(5) . .
C5A N1A Cd1 124.7(5) . .
C2A C1A N1A 120.0 . .
C1A C2A C3A 120.0 . .
C2A C3A C4A 120.0 . .
C2A C3A C6A 119.5(2) . .
C4A C3A C6A 120.5(2) . .
C5A C4A C3A 120.0 . .
C4A C5A N1A 120.0 . .
C7A C6A C3A 133.6(8) . .
C6A C7A C8 137.7(11) . .
C9 C8 C10 116.5(6) . .
C9 C8 C7 120.9(7) . .
C10 C8 C7 122.0(7) . .
C9 C8 C7A 122.0(8) . .
C10 C8 C7A 120.2(7) . .
C7 C8 C7A 17.7(12) . .
C10 C9 C8 122.0(9) 2_668 .
C9 C10 C8 121.4(8) 2_668 .
C15 N2 C11 116.5(8) . .
C15 N2 Cd1 123.3(6) . .
C11 N2 Cd1 119.6(7) . .
N2 C11 C12 122.8(9) . .
C13 C12 C11 118.0(9) . .
C14 C13 C12 118.5(9) . .
C14 C13 C16 121.3(9) . .
C12 C13 C16 120.1(9) . .
C13 C14 C15 119.5(9) . .
N2 C15 C14 124.6(9) . .
C13 C16 C17 120.9(8) . .
C13 C16 C17 115.4(8) . 2_477
C17 C16 C17 89.1(7) . 2_477
C16 C17 C18 119.9(8) . .
C16 C17 C16 90.9(7) . 2_477
C18 C17 C16 117.3(8) . 2_477
C19 C18 C20 118.5(10) . .
C19 C18 C17 119.6(11) . .
C20 C18 C17 121.5(9) . .
C18 C19 C20 120.9(11) . 2_377
C18 C20 C19 120.5(10) . 2_377
O2 C21 O1 120.9(9) . .
O2 C21 C22 119.5(8) . .
O1 C21 C22 119.5(9) . .
O2 C21 Cd1 57.4(5) . .
O1 C21 Cd1 64.4(5) . .
C22 C21 Cd1 172.0(7) . .
C23 C22 C27 119.8(9) . .
C23 C22 C21 120.8(8) . .
C27 C22 C21 119.4(9) . .
C22 C23 C24 122.0(8) . .
C25 C24 C23 117.1(9) . .
C24 C25 C26 120.3(8) . .
C24 C25 S1 119.9(7) . .
C26 C25 S1 119.7(6) . .
C27 C26 C25 120.8(8) . .
C26 C27 C22 119.9(9) . .
O3 C28 O4 122.9(11) . .
O3 C28 C29 120.3(10) . .
O4 C28 C29 116.7(10) . .
O3 C28 Cd1 69.9(7) . 2_666
O4 C28 Cd1 54.3(5) . 2_666
C29 C28 Cd1 162.6(7) . 2_666
C30 C29 C34 120.1(9) . .
C30 C29 C28 118.8(9) . .
C34 C29 C28 121.0(9) . .
C29 C30 C31 120.1(9) . .
C30 C31 C32 118.1(9) . .
C33 C32 C31 121.2(9) . .
C33 C32 S1 121.1(7) . .
C31 C32 S1 117.7(8) . .
C34 C33 C32 118.7(9) . .
C33 C34 C29 121.6(9) . .

loop_
_geom_bond_atom_site_label_1
_geom_bond_atom_site_label_2
_geom_bond_distance
_geom_bond_site_symmetry_2
Cd1 O4 2.223(7) 2_666
Cd1 N2 2.260(8) .
Cd1 O2 2.280(6) .
Cd1 N1A 2.290(5) .
Cd1 N1 2.309(6) .
Cd1 O1 2.436(6) .
Cd1 O3 2.562(8) 2_666
Cd1 C21 2.698(10) .
Cd1 C28 2.712(12) 2_666
S1 O5 1.433(6) .
S1 O6 1.452(7) .
S1 C32 1.776(10) .
S1 C25 1.782(8) .
O1 C21 1.272(9) .
O2 C21 1.263(11) .
O3 C28 1.215(11) .
O3 Cd1 2.562(8) 2_666
O4 C28 1.277(11) .
O4 Cd1 2.223(7) 2_666
N1 C1 1.3900 .
N1 C5 1.3900 .
C1 C2 1.3900 .
C2 C3 1.3900 .
C3 C4 1.3900 .
C3 C6 1.476(4) .
C4 C5 1.3900 .
C6 C7 1.225(8) .
C7 C8 1.445(6) .
N1A C1A 1.3900 .
N1A C5A 1.3900 .
C1A C2A 1.3900 .
C2A C3A 1.3900 .
C3A C4A 1.3900 .
C3A C6A 1.479(4) .
C4A C5A 1.3900 .
C6A C7A 1.226(8) .
C7A C8 1.447(6) .
C8 C9 1.404(11) .
C8 C10 1.405(10) .
C9 C10 1.355(11) 2_668
C10 C9 1.355(11) 2_668
N2 C15 1.339(11) .
N2 C11 1.355(11) .
C11 C12 1.413(12) .
C12 C13 1.407(12) .
C13 C14 1.369(12) .
C13 C16 1.488(13) .
C14 C15 1.374(13) .
C16 C17 1.514(12) .
C16 C17 1.605(12) 2_477
C17 C18 1.517(13) .
C17 C16 1.605(12) 2_477
C18 C19 1.337(12) .
C18 C20 1.390(13) .
C19 C20 1.403(13) 2_377
C20 C19 1.403(13) 2_377
C21 C22 1.488(13) .
C22 C23 1.362(12) .
C22 C27 1.369(10) .
C23 C24 1.408(12) .
C24 C25 1.382(11) .
C25 C26 1.391(12) .
C26 C27 1.367(12) .
C28 C29 1.496(14) .
C28 Cd1 2.712(12) 2_666
C29 C30 1.372(12) .
C29 C34 1.389(12) .
C30 C31 1.391(13) .
C31 C32 1.408(12) .
C32 C33 1.391(12) .
C33 C34 1.349(12) .
